data_4329453
loop_
_publ_author_name
'Oliver Kluge'
'Harald Krautscheid'

_publ_section_title
;
 Trialkylphosphine-Stabilized Copper(I) Gallium(III) Phenylchalcogenolate
 Complexes: Crystal Structures and Generation of Ternary Semiconductors by
 Thermolysis
;
_journal_name_full 'Inorganic Chemistry'
_journal_page_first 6655
_journal_page_last 6666
_journal_paper_doi 10.1021/ic300278v
_journal_volume 51
_journal_year 2012
_chemical_formula_moiety 'C14 H16 Ga S2, C12 H36 Cu P4'
_chemical_formula_sum 'C26 H52 Cu Ga P4 S2'
_chemical_formula_weight 685.94
_chemical_name_systematic
;
 tetrakis(trimethylphosphine)-copper bis(Phenylsulfido)-dimethyl-gallium
;
_space_group_IT_number 14
_symmetry_cell_setting monoclinic
_symmetry_Int_Tables_number 14
_symmetry_space_group_name_Hall '-P 2yn'
_symmetry_space_group_name_H-M 'P 1 21/n 1'
_atom_sites_solution_hydrogens geom
_atom_sites_solution_primary direct
_atom_sites_solution_secondary difmap
_audit_creation_method SHELXL-97
_cell_angle_alpha 90.00
_cell_angle_beta 90.624(4)
_cell_angle_gamma 90.00
_cell_formula_units_Z 4
_cell_length_a 13.8378(7)
_cell_length_b 18.6786(8)
_cell_length_c 14.1980(7)
_cell_measurement_reflns_used 25925
_cell_measurement_temperature 180(2)
_cell_measurement_theta_max 29.62
_cell_measurement_theta_min 1.80
_cell_volume 3669.5(3)
_computing_cell_refinement 'STOE X-AREA'
_computing_data_collection 'STOE X-AREA'
_computing_data_reduction 'STOE X-RED'
_computing_structure_refinement 'SHELXL-97 (Sheldrick, 1997)'
_computing_structure_solution SIR-92
_diffrn_ambient_temperature 180(2)
_diffrn_detector 'image plate (34 cm diameter / schwenk)'
_diffrn_detector_area_resol_mean 6.67
_diffrn_detector_type STOE
_diffrn_measured_fraction_theta_full 1.000
_diffrn_measured_fraction_theta_max 1.000
_diffrn_measurement_details ' 165 frames, detector distance = 100 mm'
_diffrn_measurement_device '2-circle goniometer'
_diffrn_measurement_device_type 'STOE IPDS 2T'
_diffrn_measurement_method 'rotation method'
_diffrn_radiation_collimation '0.5 mm diameter, multiple pinhole'
_diffrn_radiation_monochromator 'plane graphite'
_diffrn_radiation_polarisn_norm 0
_diffrn_radiation_type 'Mo K\a'
_diffrn_radiation_wavelength 0.71073
_diffrn_reflns_av_R_equivalents 0.0399
_diffrn_reflns_av_sigmaI/netI 0.0318
_diffrn_reflns_limit_h_max 15
_diffrn_reflns_limit_h_min -17
_diffrn_reflns_limit_k_max 21
_diffrn_reflns_limit_k_min -23
_diffrn_reflns_limit_l_max 17
_diffrn_reflns_limit_l_min -17
_diffrn_reflns_number 23426
_diffrn_reflns_theta_full 26.00
_diffrn_reflns_theta_max 26.00
_diffrn_reflns_theta_min 1.80
_diffrn_source 'sealed X-ray tube, 12 x 0.4 mm long-fine focus'
_diffrn_source_current 40
_diffrn_source_power 2.00
_diffrn_source_voltage 50
_exptl_absorpt_coefficient_mu 1.615
_exptl_absorpt_correction_T_max 0.6734
_exptl_absorpt_correction_T_min 0.4914
_exptl_absorpt_correction_type integration
_exptl_absorpt_process_details 'STOE X-RED'
_exptl_crystal_colour colourless
_exptl_crystal_density_diffrn 1.242
_exptl_crystal_description block
_exptl_crystal_F_000 1440
_exptl_crystal_size_max 0.47
_exptl_crystal_size_mid 0.35
_exptl_crystal_size_min 0.25
_refine_diff_density_max 0.371
_refine_diff_density_min -0.241
_refine_diff_density_rms 0.042
_refine_ls_extinction_method none
_refine_ls_goodness_of_fit_ref 0.962
_refine_ls_hydrogen_treatment constr
_refine_ls_matrix_type full
_refine_ls_number_parameters 321
_refine_ls_number_reflns 7202
_refine_ls_number_restraints 0
_refine_ls_restrained_S_all 0.962
_refine_ls_R_factor_all 0.0333
_refine_ls_R_factor_gt 0.0239
_refine_ls_shift/su_max 0.001
_refine_ls_shift/su_mean 0.000
_refine_ls_structure_factor_coef Fsqd
_refine_ls_weighting_details 'calc w=1/[\s^2^(Fo^2^)+(0.0295P)^2^+0.0000P] where P=(Fo^2^+2Fc^2^)/3'
_refine_ls_weighting_scheme calc
_refine_ls_wR_factor_gt 0.0525
_refine_ls_wR_factor_ref 0.0546
_reflns_number_gt 6016
_reflns_number_total 7202
_reflns_threshold_expression >2sigma(I)
_cod_data_source_file ic300278v_si_002_01.cif
_cod_data_source_block 01
_cod_original_cell_volume 3669.6(3)
_cod_original_sg_symbol_H-M 'P 21/n'
_cod_database_code 4329453

loop_
_symmetry_equiv_pos_as_xyz
'x, y, z'
'-x+1/2, y+1/2, -z+1/2'
'-x, -y, -z'
'x-1/2, -y-1/2, z-1/2'

loop_
_atom_site_label
_atom_site_type_symbol
_atom_site_fract_x
_atom_site_fract_y
_atom_site_fract_z
_atom_site_U_iso_or_equiv
_atom_site_adp_type
_atom_site_occupancy
_atom_site_symmetry_multiplicity
_atom_site_calc_flag
_atom_site_refinement_flags
Cu1 Cu 0.758952(14) 0.455203(11) 0.160512(13) 0.02431(5) Uani 1 1 d .
Ga1 Ga 0.301217(15) 0.225750(11) 0.159113(13) 0.03340(6) Uani 1 1 d .
S1 S 0.16691(4) 0.16061(3) 0.20910(3) 0.03773(11) Uani 1 1 d .
S2 S 0.27208(4) 0.34956(2) 0.15375(3) 0.03609(11) Uani 1 1 d .
P1 P 0.72550(3) 0.41715(3) 0.01214(3) 0.03128(10) Uani 1 1 d .
P2 P 0.75191(3) 0.57635(2) 0.16818(3) 0.03096(10) Uani 1 1 d .
P3 P 0.65032(3) 0.40824(2) 0.26074(3) 0.02902(10) Uani 1 1 d .
P4 P 0.90883(3) 0.41836(3) 0.20589(3) 0.03284(10) Uani 1 1 d .
C1 C 0.39937(16) 0.20352(13) 0.25737(16) 0.0515(5) Uani 1 1 d .
H1A H 0.4096 0.1527 0.2599 0.077 Uiso 1 1 calc R
H1B H 0.3771 0.2200 0.3174 0.077 Uiso 1 1 calc R
H1C H 0.4590 0.2270 0.2425 0.077 Uiso 1 1 calc R
C2 C 0.33019(18) 0.20300(12) 0.02568(14) 0.0507(5) Uani 1 1 d .
H2A H 0.3834 0.2318 0.0051 0.076 Uiso 1 1 calc R
H2B H 0.2744 0.2129 -0.0129 0.076 Uiso 1 1 calc R
H2C H 0.3468 0.1533 0.0203 0.076 Uiso 1 1 calc R
C3 C 0.07982(13) 0.16482(10) 0.11708(11) 0.0310(4) Uani 1 1 d .
C4 C 0.02302(14) 0.10503(11) 0.09772(13) 0.0393(4) Uani 1 1 d .
H4 H 0.0328 0.0631 0.1318 0.047 Uiso 1 1 calc R
C5 C -0.04811(14) 0.10732(12) 0.02797(14) 0.0452(5) Uani 1 1 d .
H5 H -0.0856 0.0669 0.0161 0.054 Uiso 1 1 calc R
C6 C -0.06364(13) 0.16862(12) -0.02373(13) 0.0418(5) Uani 1 1 d .
H6 H -0.1118 0.1701 -0.0699 0.050 Uiso 1 1 calc R
C7 C -0.00658(14) 0.22784(11) -0.00604(13) 0.0385(4) Uani 1 1 d .
H7 H -0.0159 0.2692 -0.0414 0.046 Uiso 1 1 calc R
C8 C 0.06452(13) 0.22655(10) 0.06374(13) 0.0346(4) Uani 1 1 d .
H8 H 0.1021 0.2670 0.0749 0.042 Uiso 1 1 calc R
C9 C 0.24297(12) 0.38012(9) 0.26835(12) 0.0313(4) Uani 1 1 d .
C10 C 0.19267(14) 0.33805(10) 0.33266(13) 0.0363(4) Uani 1 1 d .
H10 H 0.1751 0.2915 0.3168 0.044 Uiso 1 1 calc R
C11 C 0.16887(14) 0.36552(11) 0.42016(13) 0.0412(4) Uani 1 1 d .
H11 H 0.1363 0.3367 0.4628 0.049 Uiso 1 1 calc R
C12 C 0.19263(15) 0.43481(11) 0.44518(13) 0.0421(5) Uani 1 1 d .
H12 H 0.1756 0.4528 0.5038 0.051 Uiso 1 1 calc R
C13 C 0.24214(15) 0.47704(11) 0.38171(14) 0.0405(4) Uani 1 1 d .
H13 H 0.2585 0.5238 0.3977 0.049 Uiso 1 1 calc R
C14 C 0.26743(13) 0.44993(10) 0.29447(13) 0.0352(4) Uani 1 1 d .
H14 H 0.3012 0.4787 0.2527 0.042 Uiso 1 1 calc R
C15 C 0.80615(17) 0.44492(13) -0.08101(14) 0.0489(5) Uani 1 1 d .
H15A H 0.8704 0.4282 -0.0672 0.073 Uiso 1 1 calc R
H15B H 0.8064 0.4962 -0.0853 0.073 Uiso 1 1 calc R
H15C H 0.7844 0.4250 -0.1398 0.073 Uiso 1 1 calc R
C16 C 0.61064(17) 0.44442(19) -0.03958(18) 0.0781(9) Uani 1 1 d .
H16A H 0.6045 0.4247 -0.1018 0.117 Uiso 1 1 calc R
H16B H 0.6079 0.4957 -0.0429 0.117 Uiso 1 1 calc R
H16C H 0.5588 0.4272 -0.0013 0.117 Uiso 1 1 calc R
C17 C 0.7237(2) 0.32087(12) -0.00339(17) 0.0660(7) Uani 1 1 d .
H17A H 0.7117 0.3098 -0.0685 0.099 Uiso 1 1 calc R
H17B H 0.6735 0.3006 0.0343 0.099 Uiso 1 1 calc R
H17C H 0.7850 0.3013 0.0157 0.099 Uiso 1 1 calc R
C18 C 0.64223(18) 0.61883(13) 0.1242(2) 0.0670(7) Uani 1 1 d .
H18A H 0.6478 0.6698 0.1309 0.100 Uiso 1 1 calc R
H18B H 0.5879 0.6021 0.1595 0.100 Uiso 1 1 calc R
H18C H 0.6330 0.6070 0.0589 0.100 Uiso 1 1 calc R
C19 C 0.84372(16) 0.62385(11) 0.10216(14) 0.0465(5) Uani 1 1 d .
H19A H 0.8404 0.6096 0.0372 0.070 Uiso 1 1 calc R
H19B H 0.9065 0.6126 0.1276 0.070 Uiso 1 1 calc R
H19C H 0.8328 0.6745 0.1068 0.070 Uiso 1 1 calc R
C20 C 0.7641(2) 0.61693(11) 0.28456(15) 0.0590(6) Uani 1 1 d .
H20A H 0.8244 0.6025 0.3128 0.088 Uiso 1 1 calc R
H20B H 0.7118 0.6015 0.3234 0.088 Uiso 1 1 calc R
H20C H 0.7626 0.6681 0.2787 0.088 Uiso 1 1 calc R
C21 C 0.64618(17) 0.31127(11) 0.27020(16) 0.0499(5) Uani 1 1 d .
H21A H 0.7087 0.2936 0.2888 0.075 Uiso 1 1 calc R
H21B H 0.6281 0.2911 0.2103 0.075 Uiso 1 1 calc R
H21C H 0.5995 0.2978 0.3165 0.075 Uiso 1 1 calc R
C22 C 0.67104(16) 0.43304(12) 0.38312(13) 0.0464(5) Uani 1 1 d .
H22A H 0.6242 0.4097 0.4220 0.070 Uiso 1 1 calc R
H22B H 0.6650 0.4840 0.3898 0.070 Uiso 1 1 calc R
H22C H 0.7348 0.4185 0.4022 0.070 Uiso 1 1 calc R
C23 C 0.52365(14) 0.43044(13) 0.24266(17) 0.0511(5) Uani 1 1 d .
H23A H 0.4870 0.4137 0.2953 0.077 Uiso 1 1 calc R
H23B H 0.5003 0.4079 0.1861 0.077 Uiso 1 1 calc R
H23C H 0.5167 0.4814 0.2371 0.077 Uiso 1 1 calc R
C24 C 0.92228(16) 0.32746(12) 0.25040(17) 0.0514(5) Uani 1 1 d .
H24A H 0.8969 0.2943 0.2049 0.077 Uiso 1 1 calc R
H24B H 0.8876 0.3227 0.3082 0.077 Uiso 1 1 calc R
H24C H 0.9895 0.3175 0.2616 0.077 Uiso 1 1 calc R
C25 C 0.99886(14) 0.41905(13) 0.11346(16) 0.0508(5) Uani 1 1 d .
H25A H 1.0609 0.4068 0.1398 0.076 Uiso 1 1 calc R
H25B H 1.0019 0.4659 0.0859 0.076 Uiso 1 1 calc R
H25C H 0.9814 0.3848 0.0659 0.076 Uiso 1 1 calc R
C26 C 0.96899(19) 0.47115(15) 0.29702(19) 0.0710(8) Uani 1 1 d .
H26A H 1.0327 0.4524 0.3083 0.106 Uiso 1 1 calc R
H26B H 0.9324 0.4688 0.3540 0.106 Uiso 1 1 calc R
H26C H 0.9736 0.5200 0.2768 0.106 Uiso 1 1 calc R

loop_
_atom_site_aniso_label
_atom_site_aniso_U_11
_atom_site_aniso_U_22
_atom_site_aniso_U_33
_atom_site_aniso_U_23
_atom_site_aniso_U_13
_atom_site_aniso_U_12
Cu1 0.02391(10) 0.02388(10) 0.02510(10) -0.00082(7) -0.00082(7) -0.00044(8)
Ga1 0.03878(12) 0.03323(11) 0.02796(10) -0.00147(8) -0.00949(8) 0.00110(9)
S1 0.0488(3) 0.0345(2) 0.0296(2) 0.00549(18) -0.01259(19) -0.0055(2)
S2 0.0467(3) 0.0313(2) 0.0302(2) 0.00035(17) -0.00509(19) -0.0019(2)
P1 0.0306(2) 0.0345(2) 0.0287(2) -0.00753(18) -0.00427(17) 0.00241(19)
P2 0.0382(3) 0.0239(2) 0.0309(2) 0.00106(17) 0.00164(18) -0.00352(19)
P3 0.0281(2) 0.0259(2) 0.0332(2) 0.00145(17) 0.00435(17) -0.00112(18)
P4 0.0253(2) 0.0381(3) 0.0351(2) 0.00193(19) -0.00436(17) 0.00184(19)
C1 0.0447(12) 0.0580(14) 0.0513(12) 0.0074(10) -0.0189(10) -0.0048(10)
C2 0.0664(14) 0.0483(13) 0.0372(11) -0.0081(9) -0.0001(10) 0.0038(11)
C3 0.0333(9) 0.0349(10) 0.0249(8) -0.0020(7) 0.0014(7) -0.0015(8)
C4 0.0414(10) 0.0410(11) 0.0353(10) 0.0071(8) 0.0015(8) -0.0118(9)
C5 0.0393(11) 0.0556(13) 0.0407(11) -0.0006(9) -0.0002(8) -0.0209(10)
C6 0.0275(9) 0.0631(14) 0.0346(10) -0.0027(9) -0.0053(7) -0.0055(9)
C7 0.0368(10) 0.0419(11) 0.0367(10) 0.0018(8) -0.0068(8) 0.0044(9)
C8 0.0374(10) 0.0316(10) 0.0348(9) -0.0025(7) -0.0069(7) -0.0011(8)
C9 0.0308(9) 0.0319(9) 0.0310(9) 0.0007(7) -0.0114(7) 0.0037(7)
C10 0.0396(10) 0.0311(10) 0.0379(10) 0.0031(7) -0.0078(8) 0.0027(8)
C11 0.0426(11) 0.0436(12) 0.0374(10) 0.0074(8) -0.0019(8) 0.0068(9)
C12 0.0476(11) 0.0463(12) 0.0324(10) -0.0051(8) -0.0079(8) 0.0115(9)
C13 0.0445(11) 0.0356(10) 0.0412(11) -0.0062(8) -0.0144(8) 0.0029(9)
C14 0.0362(10) 0.0319(10) 0.0373(9) 0.0021(7) -0.0101(7) -0.0003(8)
C15 0.0585(13) 0.0561(13) 0.0322(10) -0.0015(9) -0.0001(9) -0.0044(11)
C16 0.0434(13) 0.137(3) 0.0535(14) -0.0341(16) -0.0204(11) 0.0291(15)
C17 0.111(2) 0.0390(12) 0.0481(13) -0.0133(10) 0.0079(13) -0.0181(13)
C18 0.0559(14) 0.0394(13) 0.105(2) 0.0096(13) -0.0116(13) 0.0084(11)
C19 0.0598(13) 0.0389(11) 0.0410(11) 0.0027(8) 0.0097(9) -0.0150(10)
C20 0.106(2) 0.0330(11) 0.0384(11) -0.0057(9) 0.0163(12) -0.0125(12)
C21 0.0568(13) 0.0296(11) 0.0635(14) 0.0032(9) 0.0155(11) -0.0073(10)
C22 0.0569(13) 0.0491(12) 0.0333(10) -0.0004(8) 0.0079(9) -0.0046(10)
C23 0.0323(10) 0.0622(14) 0.0589(13) 0.0095(11) 0.0062(9) 0.0014(10)
C24 0.0420(12) 0.0535(14) 0.0587(13) 0.0213(11) -0.0010(10) 0.0071(10)
C25 0.0307(10) 0.0587(14) 0.0632(14) 0.0185(11) 0.0090(9) 0.0064(10)
C26 0.0579(15) 0.0762(18) 0.0780(18) -0.0246(14) -0.0373(13) 0.0118(13)

loop_
_atom_type_symbol
_atom_type_description
_atom_type_scat_dispersion_real
_atom_type_scat_dispersion_imag
_atom_type_scat_source
C C 0.0033 0.0016 'International Tables Vol C Tables 4.2.6.8 and 6.1.1.4'
H H 0.0000 0.0000 'International Tables Vol C Tables 4.2.6.8 and 6.1.1.4'
P P 0.1023 0.0942 'International Tables Vol C Tables 4.2.6.8 and 6.1.1.4'
S S 0.1246 0.1234 'International Tables Vol C Tables 4.2.6.8 and 6.1.1.4'
Cu Cu 0.3201 1.2651 'International Tables Vol C Tables 4.2.6.8 and 6.1.1.4'
Ga Ga 0.2307 1.6083 'International Tables Vol C Tables 4.2.6.8 and 6.1.1.4'

loop_
_exptl_crystal_face_index_h
_exptl_crystal_face_index_k
_exptl_crystal_face_index_l
_exptl_crystal_face_perp_dist
0 -2 1 0.1040
0 1 1 0.2155
-1 0 0 0.2657
0 0 -1 0.2318
1 0 -1 0.1758
3 0 -1 0.2098
0 1 0 0.2748
1 -2 -2 0.1690
1 4 -3 0.1548

loop_
_geom_angle_atom_site_label_1
_geom_angle_atom_site_label_2
_geom_angle_atom_site_label_3
_geom_angle
P3 Cu1 P1 109.469(19)
P3 Cu1 P2 109.151(18)
P1 Cu1 P2 110.433(18)
P3 Cu1 P4 108.392(19)
P1 Cu1 P4 110.194(19)
P2 Cu1 P4 109.163(19)
C1 Ga1 C2 118.88(10)
C1 Ga1 S1 102.62(7)
C2 Ga1 S1 110.33(7)
C1 Ga1 S2 110.21(7)
C2 Ga1 S2 102.48(7)
S1 Ga1 S2 112.673(19)
C3 S1 Ga1 106.86(6)
C9 S2 Ga1 109.12(6)
C17 P1 C15 101.69(11)
C17 P1 C16 102.61(15)
C15 P1 C16 99.65(13)
C17 P1 Cu1 115.26(8)
C15 P1 Cu1 117.82(7)
C16 P1 Cu1 117.18(8)
C18 P2 C19 101.26(12)
C18 P2 C20 101.47(13)
C19 P2 C20 101.88(10)
C18 P2 Cu1 117.08(8)
C19 P2 Cu1 115.57(7)
C20 P2 Cu1 117.03(7)
C23 P3 C21 101.93(11)
C23 P3 C22 102.64(11)
C21 P3 C22 100.84(11)
C23 P3 Cu1 118.04(7)
C21 P3 Cu1 117.09(7)
C22 P3 Cu1 113.84(7)
C25 P4 C24 100.88(10)
C25 P4 C26 101.38(13)
C24 P4 C26 102.36(12)
C25 P4 Cu1 115.06(7)
C24 P4 Cu1 118.07(7)
C26 P4 Cu1 116.51(9)
C4 C3 C8 118.31(16)
C4 C3 S1 119.27(14)
C8 C3 S1 122.41(14)
C5 C4 C3 120.70(18)
C6 C5 C4 120.75(18)
C5 C6 C7 118.95(18)
C6 C7 C8 121.02(18)
C7 C8 C3 120.26(17)
C14 C9 C10 118.23(17)
C14 C9 S2 119.15(14)
C10 C9 S2 122.57(14)
C11 C10 C9 120.16(18)
C12 C11 C10 121.26(19)
C11 C12 C13 118.99(18)
C12 C13 C14 120.32(18)
C13 C14 C9 121.03(18)

loop_
_geom_bond_atom_site_label_1
_geom_bond_atom_site_label_2
_geom_bond_distance
Cu1 P3 2.2585(5)
Cu1 P1 2.2662(5)
Cu1 P2 2.2676(5)
Cu1 P4 2.2718(5)
Ga1 C1 1.980(2)
Ga1 C2 1.987(2)
Ga1 S1 2.3381(5)
Ga1 S2 2.3487(5)
S1 C3 1.7694(18)
S2 C9 1.7747(18)
P1 C17 1.812(2)
P1 C15 1.815(2)
P1 C16 1.816(2)
P2 C18 1.817(2)
P2 C19 1.8182(19)
P2 C20 1.824(2)
P3 C23 1.817(2)
P3 C21 1.817(2)
P3 C22 1.818(2)
P4 C25 1.819(2)
P4 C24 1.821(2)
P4 C26 1.821(2)
C3 C4 1.391(3)
C3 C8 1.394(3)
C4 C5 1.389(3)
C5 C6 1.376(3)
C6 C7 1.380(3)
C7 C8 1.389(3)
C9 C14 1.396(3)
C9 C10 1.396(3)
C10 C11 1.387(3)
C11 C12 1.381(3)
C12 C13 1.384(3)
C13 C14 1.387(3)
